data_7117482
loop_
_publ_author_name
'Robert T. Cooper'
'F. Mark Chadwick'
'Andrew E. Ashley'
'Dermot O'Hare'

_publ_section_title
;
 Double CO2 activation by 14-electron eta^8^-permethylpentalene titanium
 dialkyl complexes
;
_journal_name_full Chem.Commun.
_journal_page_first 11856
_journal_paper_doi 10.1039/C5cc04094A
_journal_volume 51
_journal_year 2015
_chemical_absolute_configuration .
_chemical_compound_source SYN
_chemical_formula_moiety 'C18 H24 O4 Ti1'
_chemical_formula_sum 'C18 H24 O4 Ti'
_chemical_formula_weight 352.29
_chemical_name_systematic Pn*Ti(O2CMe)2
_chemical_properties_physical 'Air-sensitive, Moisture-sensitive'
_space_group_IT_number 2
_symmetry_cell_setting triclinic
_symmetry_space_group_name_Hall '-P 1'
_symmetry_space_group_name_H-M 'P -1'
_atom_sites_solution_hydrogens difmap
_atom_sites_solution_primary direct
_audit_creation_date 11-12-07
_audit_creation_method CRYSTALS_ver_14.23
_audit_update_record
;
2015-05-07 deposited with the CCDC.
2015-06-18 downloaded from the CCDC.
;
_cell_angle_alpha 78.4790(11)
_cell_angle_beta 88.7238(11)
_cell_angle_gamma 75.3323(12)
_cell_formula_units_Z 2
_cell_length_a 8.0338(2)
_cell_length_b 9.4658(2)
_cell_length_c 11.9668(3)
_cell_measurement_reflns_used 3496
_cell_measurement_temperature 150
_cell_measurement_theta_max 27
_cell_measurement_theta_min 5
_cell_volume 862.25(4)
_computing_cell_refinement 'DENZO/SCALEPACK (Otwinowski & Minor, 1997)'
_computing_data_collection 'COLLECT (Nonius, 2001).'
_computing_data_reduction 'DENZO/SCALEPACK (Otwinowski & Minor, 1997)'
_computing_molecular_graphics 'CAMERON (Watkin et al., 1996)'
_computing_publication_material 'CRYSTALS (Betteridge et al., 2003)'
_computing_structure_refinement 'CRYSTALS (Betteridge et al., 2003)'
_computing_structure_solution 'SIR92 (Altomare et al., 1994)'
_diffrn_ambient_temperature 150
_diffrn_measured_fraction_theta_full 0.992
_diffrn_measured_fraction_theta_max 0.990
_diffrn_measurement_device Area
_diffrn_measurement_device_type 'Nonius KappaCCD'
_diffrn_measurement_method \w
_diffrn_radiation_monochromator graphite
_diffrn_radiation_type 'Mo K\a'
_diffrn_radiation_wavelength 0.71073
_diffrn_reflns_av_R_equivalents 0.019
_diffrn_reflns_limit_h_max 10
_diffrn_reflns_limit_h_min -10
_diffrn_reflns_limit_k_max 11
_diffrn_reflns_limit_k_min -12
_diffrn_reflns_limit_l_max 15
_diffrn_reflns_limit_l_min -15
_diffrn_reflns_number 12188
_diffrn_reflns_theta_full 26.392
_diffrn_reflns_theta_max 27.492
_diffrn_reflns_theta_min 5.140
_diffrn_standards_decay_% .
_diffrn_standards_interval_count .
_diffrn_standards_interval_time .
_diffrn_standards_number 0
_exptl_absorpt_coefficient_mu 0.513
_exptl_absorpt_correction_T_max 0.97
_exptl_absorpt_correction_T_min 0.89
_exptl_absorpt_correction_type multi-scan
_exptl_absorpt_process_details 'DENZO/SCALEPACK (Otwinowski & Minor, 1997)'
_exptl_crystal_colour yellow
_exptl_crystal_density_diffrn 1.357
_exptl_crystal_density_method 'not measured'
_exptl_crystal_description lath
_exptl_crystal_F_000 372
_exptl_crystal_recrystallization_method 'Re-crystallisation from solvent: '
_exptl_crystal_size_max 0.400
_exptl_crystal_size_mid 0.200
_exptl_crystal_size_min 0.050
_refine_diff_density_max 0.42
_refine_diff_density_min -0.46
_refine_ls_extinction_method None
_refine_ls_goodness_of_fit_ref 0.9397
_refine_ls_hydrogen_treatment constr
_refine_ls_matrix_type full
_refine_ls_number_parameters 208
_refine_ls_number_reflns 3922
_refine_ls_number_restraints 0
_refine_ls_R_factor_all 0.0485
_refine_ls_R_factor_gt 0.0428
_refine_ls_shift/su_max 0.0001467
_refine_ls_shift/su_mean 0.0000110
_refine_ls_structure_factor_coef Fsqd
_refine_ls_weighting_details
;
 Method, part 1, Chebychev polynomial, (Watkin, 1994, Prince, 1982) 
 [weight] = 1.0/[A~0~*T~0~(x)+A~1~*T~1~(x) ... +A~n-1~]*T~n-1~(x)] 
 where A~i~ are the Chebychev coefficients listed below and x= Fcalc/Fmax 
 Method = Robust Weighting (Prince, 1982) 
 W = [weight] * [1-(deltaF/6*sigmaF)^2^]^2^ 
 A~i~ are: 
 27.9 41.6 20.8 5.61 
;
_refine_ls_weighting_scheme calc
_refine_ls_wR_factor_all 0.1122
_refine_ls_wR_factor_gt 0.1070
_refine_ls_wR_factor_ref 0.1122
_reflns_limit_h_max 10
_reflns_limit_h_min -10
_reflns_limit_k_max 12
_reflns_limit_k_min -11
_reflns_limit_l_max 15
_reflns_limit_l_min 0
_reflns_number_gt 3481
_reflns_number_total 3922
_reflns_threshold_expression I>2.0\s(I)
_oxford_diffrn_Wilson_B_factor 1.70
_oxford_diffrn_Wilson_scale 1.09
_oxford_refine_ls_r_factor_ref 0.0485
_oxford_refine_ls_scale 0.938(3)
_oxford_reflns_number_all 3922
_oxford_reflns_threshold_expression_ref I>-3.0\s(I)
_oxford_structure_analysis_title 087fmc11
_cod_data_source_file c5cc04094a2.cif
_cod_data_source_block 3
_cod_depositor_comments
;
The following automatic conversions were performed:

'_chemical_melting_point' value 'not measured' was changed to '?' -
the value is undefined or not given.

'_atom_sites_solution_primary' value 'Direct' changed to 'direct'
according to the built-in table from CIF Core dictionary named
'cif_core.dic' version 2.4.1 from 2010-06-29.

'_exptl_crystal_density_meas' value 'not measured' was changed to '?'
- the value is perceived as not measured.

Automatic conversion script
Id: cif_fix_values 3392 2015-05-12 13:50:21Z andrius 
;
_cod_original_sg_symbol_H-M 'P -1 '
_cod_original_formula_sum 'C18 H24 O4 Ti1'
_cod_database_code 7117482

loop_
_symmetry_equiv_pos_as_xyz
x,y,z
-x,-y,-z

loop_
_atom_site_label
_atom_site_type_symbol
_atom_site_fract_x
_atom_site_fract_y
_atom_site_fract_z
_atom_site_U_iso_or_equiv
_atom_site_occupancy
_atom_site_adp_type
_atom_site_refinement_flags_posn
_atom_site_refinement_flags_adp
_atom_site_refinement_flags_occupancy
_atom_site_disorder_assembly
_atom_site_disorder_group
_atom_site_attached_hydrogens
Ti1 Ti 0.39250(4) 0.26001(4) 0.23966(3) 0.0179 1.0000 Uani . . . . . .
O1 O 0.55585(19) 0.40977(16) 0.21303(12) 0.0243 1.0000 Uani . . . . . .
O2 O 0.44465(18) 0.35576(16) 0.37930(12) 0.0234 1.0000 Uani . . . . . .
O3 O 0.62226(18) 0.09562(16) 0.30718(12) 0.0252 1.0000 Uani . . . . . .
O4 O 0.56601(17) 0.15687(15) 0.12385(12) 0.0228 1.0000 Uani . . . . . .
C1 C 0.2144(2) 0.3399(2) 0.07259(16) 0.0201 1.0000 Uani . . . . . .
C2 C 0.1903(2) 0.4752(2) 0.11180(17) 0.0218 1.0000 Uani . . . . . .
C3 C 0.1394(2) 0.4566(2) 0.22664(17) 0.0217 1.0000 Uani . . . . . .
C4 C 0.1216(2) 0.3057(2) 0.26060(16) 0.0201 1.0000 Uani . . . . . .
C5 C 0.1764(2) 0.1952(2) 0.36329(16) 0.0213 1.0000 Uani . . . . . .
C6 C 0.2506(3) 0.0582(2) 0.32946(17) 0.0226 1.0000 Uani . . . . . .
C7 C 0.2522(2) 0.0788(2) 0.20901(17) 0.0215 1.0000 Uani . . . . . .
C8 C 0.1687(2) 0.2334(2) 0.16380(16) 0.0195 1.0000 Uani . . . . . .
C9 C 0.2698(3) 0.3172(2) -0.04469(16) 0.0252 1.0000 Uani . . . . . .
C10 C 0.2244(3) 0.6150(2) 0.04331(18) 0.0284 1.0000 Uani . . . . . .
C11 C 0.1045(3) 0.5756(2) 0.29660(19) 0.0282 1.0000 Uani . . . . . .
C12 C 0.1528(3) 0.2170(2) 0.48411(18) 0.0283 1.0000 Uani . . . . . .
C13 C 0.3238(3) -0.0879(2) 0.40910(19) 0.0308 1.0000 Uani . . . . . .
C14 C 0.3204(3) -0.0424(2) 0.14382(19) 0.0280 1.0000 Uani . . . . . .
C15 C 0.5465(3) 0.4185(2) 0.31738(17) 0.0241 1.0000 Uani . . . . . .
C16 C 0.6565(3) 0.4991(3) 0.3664(2) 0.0389 1.0000 Uani . . . . . .
C17 C 0.6698(2) 0.0880(2) 0.20611(17) 0.0222 1.0000 Uani . . . . . .
C18 C 0.8476(3) 0.0025(3) 0.1853(2) 0.0332 1.0000 Uani . . . . . .
H93 H 0.3376 0.2189 -0.0420 0.0360 1.0000 Uiso R . . . . .
H92 H 0.3408 0.3842 -0.0728 0.0376 1.0000 Uiso R . . . . .
H91 H 0.1735 0.3437 -0.0952 0.0353 1.0000 Uiso R . . . . .
H103 H 0.1873 0.6988 0.0770 0.0444 1.0000 Uiso R . . . . .
H102 H 0.3391 0.6092 0.0283 0.0431 1.0000 Uiso R . . . . .
H101 H 0.1657 0.6436 -0.0299 0.0443 1.0000 Uiso R . . . . .
H113 H 0.1097 0.5340 0.3753 0.0430 1.0000 Uiso R . . . . .
H112 H 0.1843 0.6392 0.2873 0.0423 1.0000 Uiso R . . . . .
H111 H -0.0068 0.6421 0.2820 0.0412 1.0000 Uiso R . . . . .
H123 H 0.2254 0.1305 0.5365 0.0422 1.0000 Uiso R . . . . .
H122 H 0.1890 0.3037 0.4948 0.0418 1.0000 Uiso R . . . . .
H121 H 0.0339 0.2301 0.5063 0.0418 1.0000 Uiso R . . . . .
H133 H 0.3082 -0.1683 0.3812 0.0467 1.0000 Uiso R . . . . .
H132 H 0.4456 -0.1060 0.4220 0.0473 1.0000 Uiso R . . . . .
H131 H 0.2737 -0.0892 0.4813 0.0471 1.0000 Uiso R . . . . .
H143 H 0.3663 -0.0037 0.0724 0.0407 1.0000 Uiso R . . . . .
H142 H 0.4128 -0.1181 0.1876 0.0415 1.0000 Uiso R . . . . .
H141 H 0.2272 -0.0856 0.1296 0.0416 1.0000 Uiso R . . . . .
H163 H 0.6246 0.5160 0.4403 0.0609 1.0000 Uiso R . . . . .
H162 H 0.6457 0.5924 0.3155 0.0615 1.0000 Uiso R . . . . .
H161 H 0.7728 0.4435 0.3729 0.0607 1.0000 Uiso R . . . . .
H183 H 0.9190 -0.0305 0.2546 0.0485 1.0000 Uiso R . . . . .
H182 H 0.9077 0.0575 0.1281 0.0502 1.0000 Uiso R . . . . .
H181 H 0.8460 -0.0864 0.1615 0.0502 1.0000 Uiso R . . . . .

loop_
_atom_site_aniso_label
_atom_site_aniso_U_11
_atom_site_aniso_U_22
_atom_site_aniso_U_33
_atom_site_aniso_U_23
_atom_site_aniso_U_13
_atom_site_aniso_U_12
Ti1 0.01781(17) 0.01976(17) 0.01640(17) -0.00412(12) 0.00029(12) -0.00491(12)
O1 0.0270(7) 0.0281(7) 0.0211(7) -0.0055(5) 0.0026(5) -0.0130(6)
O2 0.0247(7) 0.0275(7) 0.0200(6) -0.0065(5) 0.0009(5) -0.0090(6)
O3 0.0242(7) 0.0268(7) 0.0218(7) -0.0028(5) -0.0018(5) -0.0031(6)
O4 0.0215(7) 0.0251(7) 0.0217(7) -0.0060(5) 0.0010(5) -0.0050(5)
C1 0.0190(8) 0.0228(9) 0.0181(8) -0.0043(7) -0.0017(6) -0.0044(7)
C2 0.0204(8) 0.0217(9) 0.0222(9) -0.0030(7) -0.0022(7) -0.0038(7)
C3 0.0206(8) 0.0200(9) 0.0240(9) -0.0056(7) -0.0003(7) -0.0033(7)
C4 0.0186(8) 0.0209(9) 0.0212(9) -0.0051(7) 0.0017(7) -0.0050(7)
C5 0.0205(8) 0.0241(9) 0.0202(9) -0.0035(7) 0.0029(7) -0.0079(7)
C6 0.0237(9) 0.0222(9) 0.0227(9) -0.0034(7) 0.0029(7) -0.0085(7)
C7 0.0222(9) 0.0203(9) 0.0241(9) -0.0055(7) 0.0020(7) -0.0083(7)
C8 0.0182(8) 0.0224(9) 0.0192(8) -0.0061(7) -0.0008(6) -0.0062(7)
C9 0.0274(10) 0.0298(10) 0.0191(9) -0.0063(7) 0.0003(7) -0.0077(8)
C10 0.0322(11) 0.0240(10) 0.0276(10) -0.0004(8) -0.0003(8) -0.0082(8)
C11 0.0305(10) 0.0243(10) 0.0297(10) -0.0098(8) 0.0018(8) -0.0032(8)
C12 0.0301(10) 0.0323(11) 0.022(1) -0.0056(8) 0.0048(8) -0.0074(8)
C13 0.0390(12) 0.0243(10) 0.0262(10) 0.0007(8) 0.0017(9) -0.0076(9)
C14 0.0325(11) 0.0240(10) 0.0299(10) -0.0107(8) 0.0039(8) -0.0078(8)
C15 0.0237(9) 0.0255(9) 0.0250(9) -0.0081(8) 0.0000(7) -0.0073(7)
C16 0.0401(13) 0.0540(15) 0.0359(12) -0.0212(11) 0.0051(10) -0.0269(12)
C17 0.0213(9) 0.0210(9) 0.0246(9) -0.0051(7) 0.0011(7) -0.0056(7)
C18 0.0234(10) 0.0347(11) 0.0396(12) -0.0121(10) 0.0011(9) -0.0006(9)

loop_
_atom_type_symbol
_atom_type_scat_dispersion_real
_atom_type_scat_dispersion_imag
_atom_type_scat_Cromer_Mann_a1
_atom_type_scat_Cromer_Mann_b1
_atom_type_scat_Cromer_Mann_a2
_atom_type_scat_Cromer_Mann_b2
_atom_type_scat_Cromer_Mann_a3
_atom_type_scat_Cromer_Mann_b3
_atom_type_scat_Cromer_Mann_a4
_atom_type_scat_Cromer_Mann_b4
_atom_type_scat_Cromer_Mann_c
_atom_type_scat_source
Ti 0.2776 0.4457 9.7595 7.8508 7.3558 0.5000 1.6991 35.6338 1.9021 116.1050 1.2807 'International Tables Vol C 4.2.6.8 and 6.1.1.4'
C 0.0033 0.0016 2.3100 20.8439 1.0200 10.2075 1.5886 0.5687 0.8650 51.6512 0.2156 'International Tables Vol C 4.2.6.8 and 6.1.1.4'
H 0.0000 0.0000 0.4930 10.5109 0.3229 26.1257 0.1402 3.1424 0.0408 57.7998 0.0030 'International Tables Vol C 4.2.6.8 and 6.1.1.4'
O 0.0106 0.0060 3.0485 13.2771 2.2868 5.7011 1.5463 0.3239 0.8670 32.9089 0.2508 'International Tables Vol C 4.2.6.8 and 6.1.1.4'

loop_
_geom_angle_atom_site_label_1
_geom_angle_site_symmetry_1
_geom_angle_atom_site_label_2
_geom_angle_site_symmetry_2
_geom_angle_atom_site_label_3
_geom_angle_site_symmetry_3
_geom_angle
_geom_angle_publ_flag
O1 . Ti1 . O2 . 61.20(5) yes
O1 . Ti1 . O3 . 84.46(6) yes
O2 . Ti1 . O3 . 81.57(6) yes
O1 . Ti1 . O4 . 81.43(6) yes
O2 . Ti1 . O4 . 129.70(5) yes
O3 . Ti1 . O4 . 61.22(5) yes
O1 . Ti1 . C1 . 102.48(6) yes
O2 . Ti1 . C1 . 136.48(6) yes
O3 . Ti1 . C1 . 139.98(6) yes
O4 . Ti1 . C1 . 80.66(6) yes
O1 . Ti1 . C2 . 82.08(6) yes
O2 . Ti1 . C2 . 103.05(6) yes
O3 . Ti1 . C2 . 161.25(6) yes
O4 . Ti1 . C2 . 103.71(6) yes
C1 . Ti1 . C2 . 33.60(6) yes
O1 . Ti1 . C3 . 92.78(6) yes
O2 . Ti1 . C3 . 80.72(6) yes
O3 . Ti1 . C3 . 161.09(6) yes
O4 . Ti1 . C3 . 136.94(6) yes
C1 . Ti1 . C3 . 58.88(6) yes
O1 . Ti1 . C4 . 129.46(7) yes
O2 . Ti1 . C4 . 95.56(6) yes
O3 . Ti1 . C4 . 139.46(7) yes
O4 . Ti1 . C4 . 134.74(6) yes
C1 . Ti1 . C4 . 62.55(7) yes
O1 . Ti1 . C5 . 140.72(6) yes
O2 . Ti1 . C5 . 81.69(6) yes
O3 . Ti1 . C5 . 103.48(6) yes
O4 . Ti1 . C5 . 136.34(6) yes
C1 . Ti1 . C5 . 95.62(7) yes
O1 . Ti1 . C6 . 162.20(6) yes
O2 . Ti1 . C6 . 104.49(6) yes
O3 . Ti1 . C6 . 82.82(6) yes
O4 . Ti1 . C6 . 103.07(6) yes
C1 . Ti1 . C6 . 95.27(7) yes
O1 . Ti1 . C7 . 160.35(6) yes
O2 . Ti1 . C7 . 137.78(6) yes
O3 . Ti1 . C7 . 92.99(6) yes
O4 . Ti1 . C7 . 80.29(6) yes
C1 . Ti1 . C7 . 67.44(7) yes
O1 . Ti1 . C8 . 138.64(7) yes
O2 . Ti1 . C8 . 135.60(6) yes
O3 . Ti1 . C8 . 129.53(7) yes
O4 . Ti1 . C8 . 94.70(6) yes
C1 . Ti1 . C8 . 36.93(7) yes
O1 . Ti1 . C15 . 30.60(6) yes
O2 . Ti1 . C15 . 30.70(6) yes
O3 . Ti1 . C15 . 79.98(6) yes
O4 . Ti1 . C15 . 105.36(6) yes
C1 . Ti1 . C15 . 124.63(7) yes
O1 . Ti1 . C17 . 79.54(6) yes
O2 . Ti1 . C17 . 105.35(6) yes
O3 . Ti1 . C17 . 30.79(6) yes
O4 . Ti1 . C17 . 30.58(6) yes
C1 . Ti1 . C17 . 110.92(7) yes
C2 . Ti1 . C3 . 33.52(6) yes
C2 . Ti1 . C4 . 58.84(7) yes
C3 . Ti1 . C4 . 37.07(7) yes
C2 . Ti1 . C5 . 95.20(7) yes
C3 . Ti1 . C5 . 67.37(7) yes
C4 . Ti1 . C5 . 36.81(7) yes
C2 . Ti1 . C6 . 112.93(6) yes
C3 . Ti1 . C6 . 95.23(7) yes
C4 . Ti1 . C6 . 58.60(7) yes
C5 . Ti1 . C6 . 33.52(6) yes
C2 . Ti1 . C7 . 95.31(7) yes
C3 . Ti1 . C7 . 95.66(7) yes
C4 . Ti1 . C7 . 62.37(7) yes
C5 . Ti1 . C7 . 58.80(7) yes
C6 . Ti1 . C7 . 33.53(6) yes
C2 . Ti1 . C8 . 58.70(7) yes
C3 . Ti1 . C8 . 62.41(7) yes
C4 . Ti1 . C8 . 40.05(7) yes
C5 . Ti1 . C8 . 62.43(7) yes
C6 . Ti1 . C8 . 58.78(7) yes
C2 . Ti1 . C15 . 94.69(7) yes
C3 . Ti1 . C15 . 88.12(7) yes
C4 . Ti1 . C15 . 116.75(7) yes
C5 . Ti1 . C15 . 111.95(7) yes
C6 . Ti1 . C15 . 133.81(7) yes
C2 . Ti1 . C17 . 132.69(7) yes
C3 . Ti1 . C17 . 165.87(7) yes
C4 . Ti1 . C17 . 150.50(7) yes
C5 . Ti1 . C17 . 125.65(7) yes
C6 . Ti1 . C17 . 95.52(6) yes
C7 . Ti1 . C8 . 37.03(7) yes
C7 . Ti1 . C15 . 166.98(7) yes
C8 . Ti1 . C15 . 150.22(7) yes
C7 . Ti1 . C17 . 88.30(6) yes
C8 . Ti1 . C17 . 116.40(7) yes
C15 . Ti1 . C17 . 91.04(6) yes
Ti1 . O1 . C15 . 90.14(12) yes
Ti1 . O2 . C15 . 89.61(11) yes
Ti1 . O3 . C17 . 89.51(11) yes
Ti1 . O4 . C17 . 89.82(11) yes
Ti1 . C1 . C2 . 78.99(11) yes
Ti1 . C1 . C8 . 62.45(10) yes
C2 . C1 . C8 . 107.14(16) yes
Ti1 . C1 . C9 . 125.62(13) yes
C2 . C1 . C9 . 125.41(18) yes
C8 . C1 . C9 . 127.40(17) yes
C1 . C2 . Ti1 . 67.41(10) yes
C1 . C2 . C3 . 110.40(17) yes
Ti1 . C2 . C3 . 67.53(11) yes
C1 . C2 . C10 . 124.53(18) yes
Ti1 . C2 . C10 . 129.33(14) yes
C3 . C2 . C10 . 124.97(18) yes
Ti1 . C3 . C2 . 78.95(11) yes
Ti1 . C3 . C4 . 62.45(10) yes
C2 . C3 . C4 . 107.31(16) yes
Ti1 . C3 . C11 . 125.48(14) yes
C2 . C3 . C11 . 125.23(18) yes
C4 . C3 . C11 . 127.42(18) yes
C3 . C4 . Ti1 . 80.48(11) yes
C3 . C4 . C5 . 131.23(17) yes
Ti1 . C4 . C5 . 80.96(11) yes
C3 . C4 . C8 . 107.20(16) yes
Ti1 . C4 . C8 . 69.87(10) yes
C5 . C4 . C8 . 107.87(16) yes
Ti1 . C5 . C4 . 62.23(10) yes
Ti1 . C5 . C6 . 78.72(11) yes
C4 . C5 . C6 . 107.03(16) yes
Ti1 . C5 . C12 . 126.12(13) yes
C4 . C5 . C12 . 127.18(18) yes
C6 . C5 . C12 . 125.73(18) yes
C5 . C6 . Ti1 . 67.75(10) yes
C5 . C6 . C7 . 110.47(17) yes
Ti1 . C6 . C7 . 67.38(10) yes
C5 . C6 . C13 . 125.28(18) yes
Ti1 . C6 . C13 . 130.23(14) yes
C7 . C6 . C13 . 124.21(18) yes
Ti1 . C7 . C6 . 79.09(11) yes
Ti1 . C7 . C8 . 62.39(10) yes
C6 . C7 . C8 . 107.28(16) yes
Ti1 . C7 . C14 . 126.18(13) yes
C6 . C7 . C14 . 124.87(18) yes
C8 . C7 . C14 . 127.76(18) yes
C4 . C8 . C7 . 107.27(16) yes
C4 . C8 . C1 . 107.85(16) yes
C7 . C8 . C1 . 131.12(17) yes
C4 . C8 . Ti1 . 70.09(10) yes
C7 . C8 . Ti1 . 80.58(11) yes
C1 . C8 . Ti1 . 80.62(11) yes
C1 . C9 . H93 . 110.8 no
C1 . C9 . H92 . 107.9 no
H93 . C9 . H92 . 107.5 no
C1 . C9 . H91 . 110.5 no
H93 . C9 . H91 . 113.2 no
H92 . C9 . H91 . 106.7 no
C2 . C10 . H103 . 114.2 no
C2 . C10 . H102 . 114.6 no
H103 . C10 . H102 . 105.0 no
C2 . C10 . H101 . 111.9 no
H103 . C10 . H101 . 104.7 no
H102 . C10 . H101 . 105.6 no
C3 . C11 . H113 . 111.2 no
C3 . C11 . H112 . 115.6 no
H113 . C11 . H112 . 105.0 no
C3 . C11 . H111 . 113.2 no
H113 . C11 . H111 . 105.6 no
H112 . C11 . H111 . 105.3 no
C5 . C12 . H123 . 109.8 no
C5 . C12 . H122 . 111.2 no
H123 . C12 . H122 . 106.6 no
C5 . C12 . H121 . 112.2 no
H123 . C12 . H121 . 109.1 no
H122 . C12 . H121 . 107.8 no
C6 . C13 . H133 . 112.5 no
C6 . C13 . H132 . 112.0 no
H133 . C13 . H132 . 106.1 no
C6 . C13 . H131 . 110.8 no
H133 . C13 . H131 . 108.8 no
H132 . C13 . H131 . 106.4 no
C7 . C14 . H143 . 110.8 no
C7 . C14 . H142 . 109.7 no
H143 . C14 . H142 . 107.7 no
C7 . C14 . H141 . 108.6 no
H143 . C14 . H141 . 109.9 no
H142 . C14 . H141 . 110.1 no
Ti1 . C15 . O2 . 59.69(10) yes
Ti1 . C15 . O1 . 59.25(10) yes
O2 . C15 . O1 . 118.64(18) yes
Ti1 . C15 . C16 . 173.53(17) yes
O2 . C15 . C16 . 121.12(19) yes
O1 . C15 . C16 . 120.23(19) yes
C15 . C16 . H163 . 113.6 no
C15 . C16 . H162 . 107.0 no
H163 . C16 . H162 . 109.2 no
C15 . C16 . H161 . 110.5 no
H163 . C16 . H161 . 106.6 no
H162 . C16 . H161 . 110.0 no
Ti1 . C17 . O3 . 59.70(10) yes
Ti1 . C17 . O4 . 59.61(10) yes
O3 . C17 . O4 . 118.87(17) yes
Ti1 . C17 . C18 . 171.98(15) yes
O3 . C17 . C18 . 120.30(18) yes
O4 . C17 . C18 . 120.81(18) yes
C17 . C18 . H183 . 111.9 no
C17 . C18 . H182 . 113.9 no
H183 . C18 . H182 . 107.6 no
C17 . C18 . H181 . 111.2 no
H183 . C18 . H181 . 104.4 no
H182 . C18 . H181 . 107.2 no

loop_
_geom_bond_atom_site_label_1
_geom_bond_site_symmetry_1
_geom_bond_atom_site_label_2
_geom_bond_site_symmetry_2
_geom_bond_distance
_geom_bond_publ_flag
Ti1 . O1 . 2.1393(14) yes
Ti1 . O2 . 2.1489(14) yes
Ti1 . O3 . 2.1426(14) yes
Ti1 . O4 . 2.1406(14) yes
Ti1 . C1 . 2.3645(18) yes
Ti1 . C2 . 2.5140(19) yes
Ti1 . C3 . 2.3669(19) yes
Ti1 . C4 . 2.1279(18) yes
Ti1 . C5 . 2.3750(19) yes
Ti1 . C6 . 2.5165(19) yes
Ti1 . C7 . 2.3656(19) yes
Ti1 . C8 . 2.1249(18) yes
Ti1 . C15 . 2.489(2) yes
Ti1 . C17 . 2.482(2) yes
O1 . C15 . 1.267(2) yes
O2 . C15 . 1.271(2) yes
O3 . C17 . 1.270(2) yes
O4 . C17 . 1.263(2) yes
C1 . C2 . 1.417(3) yes
C1 . C8 . 1.440(3) yes
C1 . C9 . 1.503(3) yes
C2 . C3 . 1.415(3) yes
C2 . C10 . 1.496(3) yes
C3 . C4 . 1.447(3) yes
C3 . C11 . 1.502(3) yes
C4 . C5 . 1.441(3) yes
C4 . C8 . 1.456(2) yes
C5 . C6 . 1.417(3) yes
C5 . C12 . 1.502(3) yes
C6 . C7 . 1.416(3) yes
C6 . C13 . 1.501(3) yes
C7 . C8 . 1.444(3) yes
C7 . C14 . 1.499(3) yes
C9 . H93 . 0.946 no
C9 . H92 . 0.965 no
C9 . H91 . 0.943 no
C10 . H103 . 0.940 no
C10 . H102 . 0.925 no
C10 . H101 . 0.960 no
C11 . H113 . 0.943 no
C11 . H112 . 0.975 no
C11 . H111 . 0.951 no
C12 . H123 . 0.987 no
C12 . H122 . 0.969 no
C12 . H121 . 0.969 no
C13 . H133 . 0.926 no
C13 . H132 . 0.961 no
C13 . H131 . 0.944 no
C14 . H143 . 0.965 no
C14 . H142 . 0.968 no
C14 . H141 . 0.972 no
C15 . C16 . 1.500(3) yes
C16 . H163 . 0.948 no
C16 . H162 . 0.952 no
C16 . H161 . 0.945 no
C17 . C18 . 1.495(3) yes
C18 . H183 . 0.970 no
C18 . H182 . 0.971 no
C18 . H181 . 0.943 no

loop_
_geom_hbond_atom_site_label_D
_geom_hbond_site_symmetry_D
_geom_hbond_atom_site_label_H
_geom_hbond_site_symmetry_H
_geom_hbond_atom_site_label_A
_geom_hbond_site_symmetry_A
_geom_hbond_angle_DHA
_geom_hbond_distance_DH
_geom_hbond_distance_HA
_geom_hbond_distance_DA
_geom_hbond_publ_flag
C9 . H92 . O1 2_665 157.65(5) 0.965 2.600 3.511(3) yes
C12 . H123 . O3 2_656 171.71(6) 0.987 2.599 3.578(3) yes
